data_4126501
loop_
_publ_author_name
'Wang, Guocang'
'Ceylan, Yavuz S.'
'Cundari, Thomas R.'
'Dias, H. V. Rasika'

_publ_section_title
;
 Heterobimetallic Silver--Iron Complexes Involving Fe(CO)5 Ligands
;
_journal_name_full 'Journal of the American Chemical Society'
_journal_paper_doi 10.1021/jacs.7b08595
_journal_year 2017
_chemical_formula_moiety 'Ag C10 Fe2 O10, C32 H12 B F24'
_chemical_formula_sum 'C42 H12 Ag B F24 Fe2 O10'
_chemical_formula_weight 1362.90
_space_group_crystal_system monoclinic
_space_group_IT_number 15
_space_group_name_Hall '-C 2yc'
_space_group_name_H-M_alt 'C 1 2/c 1'
_symmetry_space_group_name_Hall '-C 2yc'
_symmetry_space_group_name_H-M 'C 1 2/c 1'
_atom_sites_solution_hydrogens geom
_atom_sites_solution_primary dual
_audit_creation_date 2017-06-30
_audit_creation_method
;
Olex2 1.2
(compiled 2017.03.28 svn.r3405 for OlexSys, GUI svn.r5337)
;
_cell_angle_alpha 90
_cell_angle_beta 108.1650(10)
_cell_angle_gamma 90
_cell_formula_units_Z 4
_cell_length_a 14.3046(5)
_cell_length_b 17.1790(6)
_cell_length_c 21.7859(9)
_cell_measurement_reflns_used 9888
_cell_measurement_temperature 100(2)
_cell_measurement_theta_max 30.52
_cell_measurement_theta_min 3.00
_cell_volume 5086.8(3)
_computing_cell_refinement 'SAINT v8.37A (Bruker, 2015)'
_computing_data_reduction 'SAINT v8.37A (Bruker, 2015)'
_computing_molecular_graphics 'Olex2 (Dolomanov et al., 2009)'
_computing_publication_material 'Olex2 (Dolomanov et al., 2009)'
_computing_structure_refinement 'ShelXL (Sheldrick, 2015)'
_computing_structure_solution 'XT (Sheldrick, 2015)'
_diffrn_ambient_temperature 100.0
_diffrn_detector_area_resol_mean 8
_diffrn_measured_fraction_theta_full 0.998
_diffrn_measured_fraction_theta_max 0.995
_diffrn_measurement_device_type 'Bruker D8 Quest with a Photon 100 CMOS detector'
_diffrn_measurement_method '\f and \w scans'
_diffrn_radiation_monochromator graphite
_diffrn_radiation_type MoK\a
_diffrn_radiation_wavelength 0.71073
_diffrn_reflns_av_R_equivalents 0.0264
_diffrn_reflns_av_unetI/netI 0.0221
_diffrn_reflns_Laue_measured_fraction_full 0.998
_diffrn_reflns_Laue_measured_fraction_max 0.995
_diffrn_reflns_limit_h_max 20
_diffrn_reflns_limit_h_min -20
_diffrn_reflns_limit_k_max 24
_diffrn_reflns_limit_k_min -24
_diffrn_reflns_limit_l_max 31
_diffrn_reflns_limit_l_min -31
_diffrn_reflns_number 33430
_diffrn_reflns_point_group_measured_fraction_full 0.998
_diffrn_reflns_point_group_measured_fraction_max 0.995
_diffrn_reflns_theta_full 25.242
_diffrn_reflns_theta_max 30.583
_diffrn_reflns_theta_min 2.997
_diffrn_source 'sealed tube'
_diffrn_standards_number 0
_exptl_absorpt_coefficient_mu 1.085
_exptl_absorpt_correction_T_max 0.7461
_exptl_absorpt_correction_T_min 0.6672
_exptl_absorpt_correction_type multi-scan
_exptl_absorpt_process_details
'SADABS-2016/2 (Bruker,2016/2) was used for absorption correction. wR2(int) was 0.0595 before and 0.0482 after correction. The Ratio of minimum to maximum transmission is 0.8943. The \l/2 correction factor is Not present.'
_exptl_crystal_colour colourless
_exptl_crystal_colour_primary colourless
_exptl_crystal_density_diffrn 1.780
_exptl_crystal_description block
_exptl_crystal_F_000 2656
_exptl_crystal_size_max 0.15
_exptl_crystal_size_mid 0.12
_exptl_crystal_size_min 0.07
_refine_diff_density_max 0.676
_refine_diff_density_min -0.831
_refine_diff_density_rms 0.079
_refine_ls_extinction_method none
_refine_ls_goodness_of_fit_ref 1.024
_refine_ls_hydrogen_treatment constr
_refine_ls_matrix_type full
_refine_ls_number_parameters 419
_refine_ls_number_reflns 7770
_refine_ls_number_restraints 102
_refine_ls_restrained_S_all 1.123
_refine_ls_R_factor_all 0.0386
_refine_ls_R_factor_gt 0.0311
_refine_ls_shift/su_max 0.001
_refine_ls_shift/su_mean 0.000
_refine_ls_structure_factor_coef Fsqd
_refine_ls_weighting_details 'w=1/[\s^2^(Fo^2^)+(0.0385P)^2^+8.8343P] where P=(Fo^2^+2Fc^2^)/3'
_refine_ls_weighting_scheme calc
_refine_ls_wR_factor_gt 0.0765
_refine_ls_wR_factor_ref 0.0803
_reflns_Friedel_coverage 0.000
_reflns_number_gt 6735
_reflns_number_total 7770
_reflns_threshold_expression 'I > 2\s(I)'
_cod_data_source_file ja7b08595_si_002.cif
_cod_data_source_block rad510a_a_sq
_cod_database_code 4126501
_shelx_shelxl_version_number 2014/7
_shelx_space_group_comment
;
The symmetry employed for this shelxl refinement is uniquely defined
by the following loop, which should always be used as a source of
symmetry information in preference to the above space-group names.
They are only intended as comments.
;
_shelx_estimated_absorpt_t_max 0.928
_shelx_estimated_absorpt_t_min 0.854
_olex2_refinement_description
;
1. Fixed Uiso
 At 1.2 times of:
  All C(H) groups
2. Restrained distances
 F8-C20 \\sim F8A-C20 \\sim F7A-C20 \\sim F7-C20 \\sim F9A-C20 \\sim F9-C20
 with sigma of 0.005
 F2-C12 \\sim F2A-C12 \\sim F1A-C12 \\sim F1-C12 \\sim F3-C12 \\sim F3A-C12
 with sigma of 0.002
3. Uiso/Uaniso restraints and constraints
Uanis(F8A) \\sim Ueq, Uanis(F8) \\sim Ueq, Uanis(F7A) \\sim Ueq, Uanis(F7)
\\sim Ueq, Uanis(F9A) \\sim Ueq, Uanis(F9) \\sim Ueq, Uanis(F1) \\sim Ueq,
Uanis(F1A) \\sim Ueq, Uanis(F3A) \\sim Ueq, Uanis(F2) \\sim Ueq, Uanis(F2A)
\\sim Ueq: with sigma of 0.003 and sigma for terminal atoms of 0.003
Uanis(F3) \\sim Ueq: with sigma of 0.001 and sigma for terminal atoms of 0.001
4. Rigid body (RIGU) restrains
 F1, F1A, F3, F3A, F2, F2A, F8A, F8, F7A, F7, F9A, F9
 with sigma for 1-2 distances of 0.003 and sigma for 1-3 distances of 0.003
5. Others
 Sof(F8A)=Sof(F7A)=Sof(F9A)=1-FVAR(1)
 Sof(F7)=Sof(F8)=Sof(F9)=FVAR(1)
 Sof(F1A)=Sof(F3A)=Sof(F2A)=1-FVAR(2)
 Sof(F1)=Sof(F2)=Sof(F3)=FVAR(2)
6.a Aromatic/amide H refined with riding coordinates:
 C7(H7), C9(H9), C11(H11), C15(H15), C17(H17), C19(H19)
;
_olex2_submission_special_instructions 'No special instructions were received'

loop_
_space_group_symop_operation_xyz
'x, y, z'
'-x, y, -z+1/2'
'x+1/2, y+1/2, z'
'-x+1/2, y+1/2, -z+1/2'
'-x, -y, -z'
'x, -y, z-1/2'
'-x+1/2, -y+1/2, -z'
'x+1/2, -y+1/2, z-1/2'

loop_
_atom_site_label
_atom_site_type_symbol
_atom_site_fract_x
_atom_site_fract_y
_atom_site_fract_z
_atom_site_U_iso_or_equiv
_atom_site_adp_type
_atom_site_occupancy
_atom_site_site_symmetry_order
_atom_site_calc_flag
_atom_site_refinement_flags_posn
_atom_site_refinement_flags_adp
_atom_site_refinement_flags_occupancy
_atom_site_disorder_assembly
_atom_site_disorder_group
Ag Ag 0.7500 0.2500 0.5000 0.02395(5) Uani 1 2 d S T P . .
Fe Fe 0.82341(2) 0.38351(2) 0.54633(2) 0.01471(5) Uani 1 1 d . . . . .
O1 O 0.90992(13) 0.53712(9) 0.59393(7) 0.0378(4) Uani 1 1 d . . . . .
O2 O 0.93664(10) 0.37647(8) 0.45386(7) 0.0281(3) Uani 1 1 d . . . . .
O3 O 0.95230(11) 0.26809(9) 0.63430(8) 0.0368(3) Uani 1 1 d . . . . .
O4 O 0.69254(11) 0.38748(8) 0.62828(7) 0.0301(3) Uani 1 1 d . . . . .
O5 O 0.65412(10) 0.42289(10) 0.43266(7) 0.0343(3) Uani 1 1 d . . . . .
C1 C 0.87747(14) 0.47867(10) 0.57667(8) 0.0234(3) Uani 1 1 d . . . . .
C2 C 0.89507(12) 0.37674(9) 0.48982(8) 0.0198(3) Uani 1 1 d . . . . .
C3 C 0.90275(12) 0.31146(11) 0.60033(9) 0.0242(3) Uani 1 1 d . . . . .
C4 C 0.74229(12) 0.38432(10) 0.59738(9) 0.0210(3) Uani 1 1 d . . . . .
C5 C 0.71762(13) 0.40637(11) 0.47649(9) 0.0226(3) Uani 1 1 d . . . . .
F1 F 0.8730(5) 0.5392(3) 0.4434(2) 0.0405(12) Uani 0.516(11) 1 d D U . A 1
F2 F 0.8818(2) 0.5776(4) 0.34962(14) 0.0359(10) Uani 0.516(11) 1 d D U . A 1
F3 F 0.8923(3) 0.65781(16) 0.4251(2) 0.0277(8) Uani 0.516(11) 1 d D U . A 1
F4 F 0.60777(9) 0.78055(8) 0.44823(6) 0.0361(3) Uani 1 1 d . . . . .
F5 F 0.51767(11) 0.79886(7) 0.35062(6) 0.0397(3) Uani 1 1 d . . . . .
F6 F 0.46696(9) 0.72480(7) 0.41194(7) 0.0338(3) Uani 1 1 d . . . . .
F7 F 0.3853(3) 0.47542(11) 0.46059(12) 0.0389(7) Uani 0.708(9) 1 d D U . B 1
F8 F 0.3129(3) 0.3651(3) 0.45232(14) 0.0515(9) Uani 0.708(9) 1 d D U . B 1
F9 F 0.4699(2) 0.3724(3) 0.47867(11) 0.0436(8) Uani 0.708(9) 1 d D U . B 1
F10 F 0.33381(11) 0.20447(7) 0.23284(7) 0.0468(4) Uani 1 1 d . . . . .
F11 F 0.24839(9) 0.28547(7) 0.16362(5) 0.0332(3) Uani 1 1 d . . . . .
F12 F 0.19649(11) 0.24537(9) 0.24064(7) 0.0464(4) Uani 1 1 d . . . . .
C6 C 0.57394(10) 0.56258(8) 0.30442(7) 0.0127(2) Uani 1 1 d . . . . .
C7 C 0.67610(11) 0.55490(9) 0.32711(7) 0.0148(3) Uani 1 1 d . . . . .
H7 H 0.7063 0.5138 0.3109 0.018 Uiso 1 1 calc R . . . .
C8 C 0.73526(11) 0.60579(9) 0.37287(7) 0.0160(3) Uani 1 1 d . . . . .
C9 C 0.69527(11) 0.66696(9) 0.39769(7) 0.0164(3) Uani 1 1 d . . . . .
H9 H 0.7357 0.7011 0.4292 0.020 Uiso 1 1 calc R . . . .
C10 C 0.59388(11) 0.67652(9) 0.37488(7) 0.0150(3) Uani 1 1 d . . . . .
C11 C 0.53487(11) 0.62563(8) 0.32953(7) 0.0144(3) Uani 1 1 d . . . . .
H11 H 0.4657 0.6338 0.3150 0.017 Uiso 1 1 calc R . . . .
C12 C 0.84388(12) 0.59344(8) 0.39725(6) 0.0225(3) Uani 1 1 d D . . . .
C13 C 0.54740(12) 0.74480(9) 0.39666(8) 0.0194(3) Uani 1 1 d . . . . .
C14 C 0.43680(10) 0.44782(8) 0.28217(7) 0.0133(2) Uani 1 1 d . . . . .
C15 C 0.43404(11) 0.45200(9) 0.34565(7) 0.0142(3) Uani 1 1 d . . . . .
H15 H 0.4686 0.4927 0.3729 0.017 Uiso 1 1 calc R . . . .
C16 C 0.38185(12) 0.39790(9) 0.37010(7) 0.0169(3) Uani 1 1 d . . . . .
C17 C 0.32880(12) 0.33839(9) 0.33205(8) 0.0197(3) Uani 1 1 d . . . . .
H17 H 0.2930 0.3020 0.3488 0.024 Uiso 1 1 calc R . . . .
C18 C 0.32976(12) 0.33363(9) 0.26849(8) 0.0184(3) Uani 1 1 d . . . . .
C19 C 0.38308(11) 0.38629(9) 0.24457(7) 0.0158(3) Uani 1 1 d . . . . .
H19 H 0.3834 0.3807 0.2013 0.019 Uiso 1 1 calc R . . . .
C20 C 0.38661(12) 0.40246(9) 0.43966(8) 0.0226(3) Uani 1 1 d D . . . .
C21 C 0.27678(14) 0.26797(11) 0.22683(9) 0.0245(3) Uani 1 1 d . . . . .
B B 0.5000 0.50577(13) 0.2500 0.0125(4) Uani 1 2 d S T P . .
F8A F 0.3498(6) 0.3399(3) 0.4599(2) 0.0275(14) Uani 0.292(9) 1 d D U . B 2
F7A F 0.3390(7) 0.4644(4) 0.4511(3) 0.0390(16) Uani 0.292(9) 1 d D U . B 2
F9A F 0.4783(3) 0.4076(6) 0.4801(2) 0.0363(15) Uani 0.292(9) 1 d D U . B 2
F1A F 0.8700(5) 0.5584(3) 0.45522(17) 0.0336(11) Uani 0.484(11) 1 d D U . A 2
F3A F 0.8961(3) 0.65941(18) 0.4059(3) 0.0421(11) Uani 0.484(11) 1 d D U . A 2
F2A F 0.8778(3) 0.5420(4) 0.3629(3) 0.0498(14) Uani 0.484(11) 1 d D U . A 2

loop_
_atom_site_aniso_label
_atom_site_aniso_U_11
_atom_site_aniso_U_22
_atom_site_aniso_U_33
_atom_site_aniso_U_23
_atom_site_aniso_U_13
_atom_site_aniso_U_12
Ag 0.02201(9) 0.01665(8) 0.03231(10) -0.00344(7) 0.00719(7) -0.00575(6)
Fe 0.01260(10) 0.01384(10) 0.01757(11) 0.00059(8) 0.00452(8) -0.00035(7)
O1 0.0572(10) 0.0259(7) 0.0325(8) -0.0085(6) 0.0173(7) -0.0158(7)
O2 0.0268(6) 0.0286(7) 0.0347(7) -0.0046(5) 0.0177(6) 0.0005(5)
O3 0.0232(7) 0.0402(8) 0.0447(9) 0.0193(7) 0.0074(6) 0.0083(6)
O4 0.0315(7) 0.0293(7) 0.0362(7) 0.0122(6) 0.0201(6) 0.0081(5)
O5 0.0240(6) 0.0485(9) 0.0269(7) 0.0080(6) 0.0029(5) 0.0076(6)
C1 0.0286(8) 0.0229(8) 0.0207(8) -0.0016(6) 0.0105(7) -0.0031(6)
C2 0.0158(7) 0.0161(7) 0.0262(8) -0.0025(6) 0.0048(6) 0.0005(5)
C3 0.0170(7) 0.0267(8) 0.0297(9) 0.0061(7) 0.0081(7) 0.0007(6)
C4 0.0203(7) 0.0181(7) 0.0241(8) 0.0060(6) 0.0061(6) 0.0028(6)
C5 0.0192(7) 0.0271(8) 0.0233(8) 0.0019(6) 0.0092(6) 0.0023(6)
F1 0.0230(14) 0.0265(17) 0.063(2) 0.0166(15) 0.0003(16) 0.0052(14)
F2 0.0164(11) 0.063(2) 0.0305(13) -0.0125(13) 0.0112(9) 0.0029(12)
F3 0.0225(10) 0.0277(10) 0.0320(12) -0.0005(8) 0.0073(8) -0.0048(7)
F4 0.0292(6) 0.0357(6) 0.0356(6) -0.0236(5) -0.0012(5) 0.0035(5)
F5 0.0676(9) 0.0210(5) 0.0307(6) 0.0061(5) 0.0155(6) 0.0169(6)
F6 0.0313(6) 0.0248(5) 0.0535(8) -0.0109(5) 0.0253(6) -0.0002(5)
F7 0.0682(19) 0.0310(10) 0.0220(9) -0.0017(7) 0.0206(11) 0.0074(10)
F8 0.0526(16) 0.0783(19) 0.0345(11) -0.0058(12) 0.0294(12) -0.0279(14)
F9 0.0539(13) 0.0523(17) 0.0218(9) 0.0119(10) 0.0079(9) 0.0201(11)
F10 0.0544(8) 0.0211(6) 0.0518(8) -0.0114(5) -0.0024(7) -0.0009(5)
F11 0.0411(7) 0.0330(6) 0.0210(5) -0.0045(4) 0.0033(5) -0.0176(5)
F12 0.0457(8) 0.0568(9) 0.0428(7) -0.0171(6) 0.0226(6) -0.0380(7)
C6 0.0131(6) 0.0132(6) 0.0124(6) 0.0018(5) 0.0050(5) -0.0005(5)
C7 0.0131(6) 0.0177(7) 0.0141(6) 0.0015(5) 0.0052(5) 0.0002(5)
C8 0.0114(6) 0.0217(7) 0.0145(6) 0.0019(5) 0.0036(5) -0.0018(5)
C9 0.0155(6) 0.0191(7) 0.0137(6) -0.0003(5) 0.0033(5) -0.0047(5)
C10 0.0173(7) 0.0136(6) 0.0144(6) -0.0001(5) 0.0055(5) -0.0006(5)
C11 0.0133(6) 0.0142(6) 0.0156(6) 0.0001(5) 0.0046(5) -0.0005(5)
C12 0.0136(7) 0.0314(9) 0.0211(8) -0.0030(6) 0.0032(6) -0.0020(6)
C13 0.0212(7) 0.0158(7) 0.0192(7) -0.0030(5) 0.0034(6) -0.0001(6)
C14 0.0125(6) 0.0135(6) 0.0141(6) 0.0010(5) 0.0047(5) 0.0007(5)
C15 0.0135(6) 0.0144(6) 0.0148(6) 0.0000(5) 0.0046(5) 0.0010(5)
C16 0.0187(7) 0.0183(7) 0.0154(7) 0.0023(5) 0.0079(5) 0.0002(5)
C17 0.0211(7) 0.0191(7) 0.0211(7) 0.0030(6) 0.0096(6) -0.0039(6)
C18 0.0191(7) 0.0167(7) 0.0195(7) -0.0011(5) 0.0062(6) -0.0047(5)
C19 0.0168(6) 0.0164(6) 0.0146(6) -0.0005(5) 0.0055(5) -0.0023(5)
C20 0.0294(8) 0.0225(8) 0.0190(7) 0.0023(6) 0.0122(7) -0.0015(6)
C21 0.0280(8) 0.0223(8) 0.0233(8) -0.0023(6) 0.0079(7) -0.0103(6)
B 0.0121(9) 0.0122(9) 0.0133(9) 0.000 0.0042(8) 0.000
F8A 0.041(3) 0.027(2) 0.0191(18) 0.0020(14) 0.0161(17) -0.0137(16)
F7A 0.053(3) 0.039(2) 0.032(2) 0.0024(17) 0.023(2) 0.023(2)
F9A 0.035(2) 0.051(3) 0.0229(19) 0.002(2) 0.0089(15) -0.0098(19)
F1A 0.0230(14) 0.033(2) 0.0376(16) 0.0137(14) -0.0006(12) 0.0054(16)
F3A 0.0160(12) 0.0494(17) 0.058(2) 0.0317(14) 0.0063(14) -0.0124(10)
F2A 0.0232(13) 0.077(3) 0.0463(19) -0.0231(19) 0.0071(12) 0.0120(16)

loop_
_atom_type_symbol
_atom_type_description
_atom_type_scat_dispersion_real
_atom_type_scat_dispersion_imag
_atom_type_scat_source
C C 0.0033 0.0016 'International Tables Vol C Tables 4.2.6.8 and 6.1.1.4'
H H 0.0000 0.0000 'International Tables Vol C Tables 4.2.6.8 and 6.1.1.4'
Ag Ag -0.8971 1.1015 'International Tables Vol C Tables 4.2.6.8 and 6.1.1.4'
B B 0.0013 0.0007 'International Tables Vol C Tables 4.2.6.8 and 6.1.1.4'
F F 0.0171 0.0103 'International Tables Vol C Tables 4.2.6.8 and 6.1.1.4'
Fe Fe 0.3463 0.8444 'International Tables Vol C Tables 4.2.6.8 and 6.1.1.4'
O O 0.0106 0.0060 'International Tables Vol C Tables 4.2.6.8 and 6.1.1.4'

loop_
_geom_angle_atom_site_label_1
_geom_angle_atom_site_label_2
_geom_angle_atom_site_label_3
_geom_angle
_geom_angle_site_symmetry_1
_geom_angle_site_symmetry_3
Fe Ag Fe 180.0 7_656 .
C1 Fe Ag 177.83(6) . .
C2 Fe Ag 85.75(5) . .
C2 Fe C1 92.13(7) . .
C2 Fe C3 91.39(8) . .
C2 Fe C4 174.35(8) . .
C3 Fe Ag 75.38(6) . .
C3 Fe C1 105.19(8) . .
C3 Fe C4 89.89(8) . .
C4 Fe Ag 89.24(5) . .
C4 Fe C1 92.85(8) . .
C5 Fe Ag 74.67(6) . .
C5 Fe C1 104.77(8) . .
C5 Fe C2 86.89(7) . .
C5 Fe C3 150.04(8) . .
C5 Fe C4 89.26(8) . .
O1 C1 Fe 178.64(17) . .
O2 C2 Fe 176.11(15) . .
O3 C3 Fe 178.8(2) . .
O4 C4 Fe 177.65(15) . .
O5 C5 Fe 177.28(17) . .
C7 C6 C11 115.76(13) . .
C7 C6 B 124.57(12) . .
C11 C6 B 119.63(12) . .
C6 C7 H7 119.0 . .
C6 C7 C8 121.91(14) . .
C8 C7 H7 119.0 . .
C7 C8 C12 119.82(13) . .
C9 C8 C7 121.46(14) . .
C9 C8 C12 118.69(13) . .
C8 C9 H9 121.2 . .
C8 C9 C10 117.57(14) . .
C10 C9 H9 121.2 . .
C9 C10 C11 120.99(14) . .
C9 C10 C13 119.81(14) . .
C11 C10 C13 119.13(14) . .
C6 C11 H11 118.9 . .
C10 C11 C6 122.29(14) . .
C10 C11 H11 118.9 . .
F1 C12 F2 109.6(3) . .
F1 C12 F3 103.7(3) . .
F1 C12 C8 114.3(3) . .
F2 C12 F3 103.9(2) . .
F2 C12 C8 112.39(18) . .
F3 C12 C8 112.1(2) . .
F1A C12 C8 110.6(3) . .
F1A C12 F2A 100.7(3) . .
F3A C12 C8 113.8(2) . .
F3A C12 F1A 105.5(3) . .
F3A C12 F2A 110.7(3) . .
F2A C12 C8 114.4(2) . .
F4 C13 F5 106.46(14) . .
F4 C13 F6 106.84(14) . .
F4 C13 C10 113.13(14) . .
F5 C13 F6 105.55(15) . .
F5 C13 C10 112.08(14) . .
F6 C13 C10 112.27(13) . .
C15 C14 C19 115.80(13) . .
C15 C14 B 125.49(12) . .
C19 C14 B 118.67(12) . .
C14 C15 H15 119.1 . .
C16 C15 C14 121.75(14) . .
C16 C15 H15 119.1 . .
C15 C16 C20 119.32(14) . .
C17 C16 C15 121.41(14) . .
C17 C16 C20 119.22(14) . .
C16 C17 H17 121.1 . .
C16 C17 C18 117.76(14) . .
C18 C17 H17 121.1 . .
C17 C18 C21 119.17(14) . .
C19 C18 C17 120.89(14) . .
C19 C18 C21 119.85(15) . .
C14 C19 H19 118.8 . .
C18 C19 C14 122.37(14) . .
C18 C19 H19 118.8 . .
F7 C20 C16 113.16(15) . .
F8 C20 F7 106.6(2) . .
F8 C20 C16 113.21(17) . .
F9 C20 F7 104.5(2) . .
F9 C20 F8 106.7(2) . .
F9 C20 C16 112.00(17) . .
F8A C20 C16 113.3(3) . .
F8A C20 F9A 104.1(4) . .
F7A C20 C16 111.6(3) . .
F7A C20 F8A 107.8(4) . .
F7A C20 F9A 106.2(4) . .
F9A C20 C16 113.3(3) . .
F10 C21 C18 112.04(15) . .
F11 C21 F10 105.18(16) . .
F11 C21 C18 112.78(14) . .
F12 C21 F10 106.33(16) . .
F12 C21 F11 106.89(15) . .
F12 C21 C18 113.05(15) . .
C6 B C6 107.04(16) 2_655 .
C14 B C6 111.64(7) . .
C14 B C6 111.64(7) 2_655 2_655
C14 B C6 110.63(7) 2_655 .
C14 B C6 110.63(7) . 2_655
C14 B C14 105.34(16) . 2_655

loop_
_geom_bond_atom_site_label_1
_geom_bond_atom_site_label_2
_geom_bond_distance
_geom_bond_site_symmetry_2
Ag Fe 2.5925(2) 7_656
Ag Fe 2.5925(2) .
Fe C1 1.8409(18) .
Fe C2 1.8349(17) .
Fe C3 1.8362(18) .
Fe C4 1.8409(18) .
Fe C5 1.8231(18) .
O1 C1 1.121(2) .
O2 C2 1.121(2) .
O3 C3 1.130(2) .
O4 C4 1.123(2) .
O5 C5 1.130(2) .
F1 C12 1.3382(17) .
F2 C12 1.3399(16) .
F3 C12 1.3447(16) .
F4 C13 1.3342(19) .
F5 C13 1.335(2) .
F6 C13 1.339(2) .
F7 C20 1.336(2) .
F8 C20 1.335(2) .
F9 C20 1.333(2) .
F10 C21 1.344(2) .
F11 C21 1.343(2) .
F12 C21 1.333(2) .
C6 C7 1.395(2) .
C6 C11 1.405(2) .
C6 B 1.642(2) .
C7 H7 0.9500 .
C7 C8 1.396(2) .
C8 C9 1.384(2) .
C8 C12 1.492(2) .
C9 H9 0.9500 .
C9 C10 1.388(2) .
C10 C11 1.390(2) .
C10 C13 1.497(2) .
C11 H11 0.9500 .
C12 F1A 1.3424(17) .
C12 F3A 1.3378(17) .
C12 F2A 1.3431(17) .
C14 C15 1.398(2) .
C14 C19 1.409(2) .
C14 B 1.642(2) .
C15 H15 0.9500 .
C15 C16 1.397(2) .
C16 C17 1.384(2) .
C16 C20 1.498(2) .
C17 H17 0.9500 .
C17 C18 1.391(2) .
C18 C19 1.386(2) .
C18 C21 1.497(2) .
C19 H19 0.9500 .
C20 F8A 1.330(3) .
C20 F7A 1.328(3) .
C20 F9A 1.335(3) .
B C6 1.642(2) 2_655
B C14 1.642(2) 2_655
